data_2002918
loop_
_publ_author_name
'Chernyshev, Vladimir V.'
'Fitch, Andrew N.'
'Sonneveld, Eduard J.'
'Kurbakov, Alexander I.'
'Makarov, Vadim A.'
'Tafeenko, Victor A.'

_publ_section_title
;
 Crystal and molecular structures of
 2-[1-(2-aminoethyl)-2-imidazolidinylidene]-2-nitroacetonitrile
 (C~7~H~11~N~5~O~2~) and
 2,6-diamino-5-hydroxy-3-nitro-4<i>H</i>-pyrazolo[1,5-<i>a</i>]pyrimidin-7-one
 monohydrate (C~6~H~6~N~6~O~4~&#x00B7;H~2~O) from X-ray, synchrotron and
 neutron powder diffraction data
;
_journal_issue 4
_journal_name_full 'Acta Crystallographica Section B'
_journal_page_first 554
_journal_page_last 562
_journal_paper_doi 10.1107/S010876819900213X
_journal_volume 55
_journal_year 1999
_chemical_formula_moiety 'C6 H6 N6 O4, H2 O'
_chemical_formula_sum 'C6 H8 N6 O5'
_chemical_formula_weight 244.18
_chemical_name_systematic
;
3,7-diamino-4-nitro-6-hydroxy-8-oxopyrazolo[1,5-a]pyrimidine monohydrate
;
_space_group_IT_number 14
_symmetry_cell_setting monoclinic
_symmetry_space_group_name_Hall '-P 2yn'
_symmetry_space_group_name_H-M 'P 1 21/n 1'
_cell_angle_alpha 90.00000(10)
_cell_angle_beta 92.867(8)
_cell_angle_gamma 90.00000(10)
_cell_formula_units_Z 4
_cell_length_a 17.576(3)
_cell_length_b 10.900(2)
_cell_length_c 4.6738(6)
_cell_measurement_reflns_used 50
_cell_measurement_temperature 295(2)
_cell_volume 894.3(3)
_computing_cell_refinement 'LSPAID (Visser et al., 1986)'
_computing_data_reduction 'MRIA (Zlokazov et al., 1992)'
_computing_molecular_graphics 'PLUTON-92 (Spek, 1992)'
_computing_publication_material MRIA
_computing_structure_refinement MRIA
_computing_structure_solution 'DIRDIF-92, MRIA, PATSEE, POWSIM, SIRPOW.92, SHELXS96'
_diffrn_ambient_temperature 295(2)
_diffrn_measurement_device_type 'ESRF powder diffractometer'
_diffrn_radiation_monochromator 'Si 111 double crystal'
_diffrn_radiation_type synchrotron
_diffrn_radiation_wavelength 0.95044(2)
_exptl_absorpt_coefficient_mu 1.388
_exptl_crystal_density_diffrn 1.814
_exptl_crystal_density_method 'not measured'
_exptl_crystal_F_000 504
_refine_ls_extinction_method none
_refine_ls_goodness_of_fit_all 1.75
_refine_ls_hydrogen_treatment mixed
_refine_ls_matrix_type fullcycle
_refine_ls_number_constraints 17
_refine_ls_number_parameters 126
_refine_ls_number_restraints 99
_refine_ls_restrained_S_all 1.88
_refine_ls_shift/su_max .10
_refine_ls_structure_factor_coef Inet
_refine_ls_weighting_scheme sigma
_cod_data_source_file an0555.cif
_cod_data_source_block II2
_cod_original_sg_symbol_H-M 'P 21/n'
_cod_database_code 2002918

loop_
_symmetry_equiv_pos_site_id
_symmetry_equiv_pos_as_xyz
1 'x, y, z'
2 '-x+1/2, y+1/2, -z+1/2'
3 '-x, -y, -z'
4 'x-1/2, -y-1/2, z-1/2'

loop_
_atom_site_label
_atom_site_fract_x
_atom_site_fract_y
_atom_site_fract_z
_atom_site_U_iso_or_equiv
_atom_site_thermal_displace_type
_atom_site_occupancy
_atom_site_type_symbol
O1 .3574(2) .2495(3) .3957(8) .0130(10) Uiso 1 O
O2 .4173(2) .5256(3) -.3330(8) .019(2) Uiso 1 O
O3 .6433(2) .2693(3) -.3727(8) .022(2) Uiso 1 O
O4 .6913(2) .1096(3) -.1366(8) .025(2) Uiso 1 O
O5 .2484(3) .6438(3) -.2370(10) .020(2) Uiso 1 O
N1 .4909(3) .1227(4) .2930(10) .0100(10) Uiso 1 N
N2 .4644(3) .2226(4) .1357(8) .0100(10) Uiso 1 N
N3 .6025(3) .0020(4) .2864(9) .0100(10) Uiso 1 N
N4 .6403(3) .1871(4) -.1899(9) .020(2) Uiso 1 N
N5 .4948(3) .3590(4) -.2360(10) .0100(10) Uiso 1 N
N6 .3226(3) .4734(4) .1177(9) .0100(10) Uiso 1 N
C2 .5585(3) .0934(5) .1880(10) .0100(10) Uiso 1 C
C3 .5739(3) .1794(5) -.0400(10) .0100(10) Uiso 1 C
C4 .5141(4) .2633(5) -.0590(10) .0100(10) Uiso 1 C
C6 .4308(4) .4286(4) -.1780(10) .0100(10) Uiso 1 C
C7 .3843(3) .3970(4) .0440(10) .0100(10) Uiso 1 C
C8 .3972(3) .2866(4) .2020(10) .0100(10) Uiso 1 C
H3 .580(3) -.070(4) .380(10) .16(3) Uiso 1 H
H31 .645(3) -.026(4) .160(10) .16(3) Uiso 1 H
H5 .534(3) .388(4) -.370(10) .16(3) Uiso 1 H
H6 .307(3) .537(4) -.020(10) .16(3) Uiso 1 H
H61 .280(3) .425(4) .200(10) .16(3) Uiso 1 H
H7 .401(3) .505(4) -.530(10) .16(3) Uiso 1 H
H8 .252(3) .710(4) -.120(9) .16(3) Uiso 1 H
H9 .254(3) .667(4) -.420(10) .16(3) Uiso 1 H

loop_
_atom_type_symbol
_atom_type_description
_atom_type_scat_dispersion_real
_atom_type_scat_dispersion_imag
_atom_type_scat_source
O O 0.0106 0.0060 'International Tables Vol C Tables 4.2.6.8 and 6.1.1.4'
N N 0.0061 0.0033 'International Tables Vol C Tables 4.2.6.8 and 6.1.1.4'
C C 0.0033 0.0016 'International Tables Vol C Tables 4.2.6.8 and 6.1.1.4'
H H 0.0000 0.0000 'International Tables Vol C Tables 4.2.6.8 and 6.1.1.4'

loop_
_geom_angle_atom_site_label_1
_geom_angle_atom_site_label_2
_geom_angle_atom_site_label_3
_geom_angle
C6 O2 H7 112(3)
H8 O5 H9 110(4)
C2 N1 N2 105.9(4)
C4 N2 N1 113.6(4)
C4 N2 C8 123.5(5)
N1 N2 C8 122.2(4)
C2 N3 H3 121(3)
C2 N3 H31 117(3)
H3 N3 H31 110(4)
O3 N4 O4 124.9(4)
O3 N4 C3 117.1(4)
O4 N4 C3 118.1(5)
C4 N5 C6 118.5(5)
C4 N5 H5 117(3)
C6 N5 H5 122(3)
C7 N6 H6 117(3)
C7 N6 H61 112(3)
H6 N6 H61 116(4)
N3 C2 N1 124.1(5)
N3 C2 C3 127.6(5)
N1 C2 C3 108.3(4)
C4 C3 N4 125.2(5)
C4 C3 C2 107.6(5)
N4 C3 C2 126.7(5)
N5 C4 N2 120.3(5)
N5 C4 C3 134.8(5)
N2 C4 C3 104.5(5)
O2 C6 N5 117.5(4)
O2 C6 C7 121.3(4)
N5 C6 C7 121.2(5)
C6 C7 N6 121.1(5)
C6 C7 C8 120.7(4)
N6 C7 C8 118.2(4)
O1 C8 N2 120.4(5)
O1 C8 C7 125.0(4)
N2 C8 C7 114.5(4)

loop_
_geom_bond_atom_site_label_1
_geom_bond_atom_site_label_2
_geom_bond_distance
O1 C8 1.239(6)
O2 C6 1.297(6)
O2 H7 .98(5)
O3 N4 1.241(6)
O4 N4 1.248(6)
O5 H8 .91(4)
O5 H9 .90(5)
N1 C2 1.346(7)
N1 N2 1.382(6)
N2 C4 1.367(8)
N2 C8 1.419(7)
N3 C2 1.329(7)
N3 H3 .99(5)
N3 H31 1.02(5)
N4 C3 1.393(7)
N5 C4 1.364(7)
N5 C6 1.395(8)
N5 H5 1.00(5)
N6 C7 1.423(7)
N6 H6 .98(5)
N6 H61 1.01(5)
C2 C3 1.455(7)
C3 C4 1.393(8)
C6 C7 1.396(8)
C7 C8 1.424(6)

loop_
_cod_related_entry_id
_cod_related_entry_database
_cod_related_entry_code
1 ChemSpider 21140670
